data_7107890
loop_
_publ_author_name
'Andreas Glockner'
'Constantin G. Daniliuc'
'Matthias Freytag'
'Peter G. Jones'
'Matthias Tamm'

_publ_section_title
;
 A slipped multi-decker zirconium complex with an eta^7^:eta^2^-bridging
 cycloheptatrienyl ligand
;
_journal_name_full Chem.Commun.
_journal_page_first 6598
_journal_paper_doi 10.1039/c2cc32961a
_journal_volume 48
_journal_year 2012
_chemical_formula_sum 'C13 H25 N Si2 Zr'
_chemical_formula_weight 342.74
_chemical_name_systematic
;
?
;
_space_group_IT_number 15
_symmetry_cell_setting monoclinic
_symmetry_space_group_name_Hall '-C 2yc'
_symmetry_space_group_name_H-M 'C 1 2/c 1'
_atom_sites_solution_hydrogens geom
_atom_sites_solution_primary direct
_atom_sites_solution_secondary difmap
_audit_creation_method SHELXL-97
_cell_angle_alpha 90.00
_cell_angle_beta 99.564(4)
_cell_angle_gamma 90.00
_cell_formula_units_Z 8
_cell_length_a 15.8898(6)
_cell_length_b 7.1098(2)
_cell_length_c 28.0195(12)
_cell_measurement_reflns_used 17267
_cell_measurement_temperature 100(2)
_cell_measurement_theta_max 29.2681
_cell_measurement_theta_min 2.2077
_cell_volume 3121.5(2)
_computing_cell_refinement
;
CrysAlisPro, Oxford Diffraction Ltd.,
Version 1.171.34.44 (release 25-10-2010 CrysAlis171 .NET)
(compiled Oct 25 2010,18:11:34)
;
_computing_data_collection
;
CrysAlisPro, Oxford Diffraction Ltd.,
Version 1.171.34.44 (release 25-10-2010 CrysAlis171 .NET)
(compiled Oct 25 2010,18:11:34)
;
_computing_data_reduction
;
CrysAlisPro, Oxford Diffraction Ltd.,
Version 1.171.34.44 (release 25-10-2010 CrysAlis171 .NET)
(compiled Oct 25 2010,18:11:34)
;
_computing_molecular_graphics 'BRUKER XP'
_computing_publication_material SHELXL-97
_computing_structure_refinement 'SHELXL-97 (Sheldrick, 1997)'
_computing_structure_solution 'SHELXS-97 (Sheldrick, 1990)'
_diffrn_ambient_temperature 100(2)
_diffrn_detector_area_resol_mean 16.1419
_diffrn_measured_fraction_theta_full 0.997
_diffrn_measured_fraction_theta_max 0.997
_diffrn_measurement_device_type 'Oxford Diffraction Xcalibur, Eos'
_diffrn_measurement_method '\w scans'
_diffrn_radiation_monochromator graphite
_diffrn_radiation_source 'Enhance (Mo) X-ray Source'
_diffrn_radiation_type 'Mo K\a'
_diffrn_radiation_wavelength 0.71073
_diffrn_reflns_av_R_equivalents 0.0511
_diffrn_reflns_av_sigmaI/netI 0.0194
_diffrn_reflns_limit_h_max 19
_diffrn_reflns_limit_h_min -19
_diffrn_reflns_limit_k_max 8
_diffrn_reflns_limit_k_min -8
_diffrn_reflns_limit_l_max 34
_diffrn_reflns_limit_l_min -34
_diffrn_reflns_number 47045
_diffrn_reflns_theta_full 25.68
_diffrn_reflns_theta_max 25.68
_diffrn_reflns_theta_min 2.60
_exptl_absorpt_coefficient_mu 0.839
_exptl_absorpt_correction_T_max 1.00000
_exptl_absorpt_correction_T_min 0.87662
_exptl_absorpt_correction_type multi-scan
_exptl_absorpt_process_details
;
CrysAlisPro, Oxford Diffraction Ltd.,
Version 1.171.34.44 (release 25-10-2010 CrysAlis171 .NET)
(compiled Oct 25 2010,18:11:34)
;
_exptl_crystal_colour orange
_exptl_crystal_density_diffrn 1.459
_exptl_crystal_density_method 'not measured'
_exptl_crystal_description needle
_exptl_crystal_F_000 1424
_exptl_crystal_size_max 0.22
_exptl_crystal_size_mid 0.10
_exptl_crystal_size_min 0.03
_refine_diff_density_max 2.375
_refine_diff_density_min -1.112
_refine_diff_density_rms 0.100
_refine_ls_extinction_method none
_refine_ls_goodness_of_fit_ref 1.291
_refine_ls_hydrogen_treatment mixed
_refine_ls_matrix_type full
_refine_ls_number_parameters 187
_refine_ls_number_reflns 2962
_refine_ls_number_restraints 21
_refine_ls_restrained_S_all 1.287
_refine_ls_R_factor_all 0.0449
_refine_ls_R_factor_gt 0.0425
_refine_ls_shift/su_max 0.000
_refine_ls_shift/su_mean 0.000
_refine_ls_structure_factor_coef Fsqd
_refine_ls_weighting_details 'calc w=1/[\s^2^(Fo^2^)+(0.0201P)^2^+27.7220P] where P=(Fo^2^+2Fc^2^)/3'
_refine_ls_weighting_scheme calc
_refine_ls_wR_factor_gt 0.0934
_refine_ls_wR_factor_ref 0.0942
_reflns_number_gt 2817
_reflns_number_total 2962
_reflns_threshold_expression >2sigma(I)
_cod_data_source_file c2cc32961a.txt
_cod_data_source_block andyg60
_cod_original_sg_symbol_H-M 'C 2/c'
_cod_database_code 7107890

loop_
_symmetry_equiv_pos_as_xyz
'x, y, z'
'-x, y, -z+1/2'
'x+1/2, y+1/2, z'
'-x+1/2, y+1/2, -z+1/2'
'-x, -y, -z'
'x, -y, z-1/2'
'-x+1/2, -y+1/2, -z'
'x+1/2, -y+1/2, z-1/2'

loop_
_atom_site_label
_atom_site_type_symbol
_atom_site_fract_x
_atom_site_fract_y
_atom_site_fract_z
_atom_site_U_iso_or_equiv
_atom_site_adp_type
_atom_site_occupancy
_atom_site_symmetry_multiplicity
_atom_site_calc_flag
_atom_site_refinement_flags
Zr Zr 0.23849(2) 0.57230(5) 0.193700(13) 0.00989(12) Uani 1 1 d .
Si1 Si 0.31291(7) 0.39982(15) 0.09976(4) 0.0110(2) Uani 1 1 d .
Si2 Si 0.11949(6) 0.40227(15) 0.09484(4) 0.0106(2) Uani 1 1 d .
N N 0.22261(19) 0.4236(5) 0.12670(11) 0.0117(6) Uani 1 1 d .
C1 C 0.2317(2) 0.8755(5) 0.15613(14) 0.0124(8) Uani 1 1 d D
H1 H 0.223(3) 0.889(7) 0.1225(8) 0.019 Uiso 1 1 d D
C2 C 0.1548(2) 0.8463(6) 0.17405(14) 0.0143(8) Uani 1 1 d D
H2 H 0.1035(18) 0.855(6) 0.1518(12) 0.003(9) Uiso 1 1 d D
C3 C 0.1433(3) 0.7849(6) 0.22112(14) 0.0144(8) Uani 1 1 d D
H3 H 0.0864(17) 0.765(7) 0.2258(16) 0.024(13) Uiso 1 1 d D
C4 C 0.2073(3) 0.7553(6) 0.26241(14) 0.0147(8) Uani 1 1 d D
H4 H 0.194(3) 0.699(6) 0.2907(11) 0.019(12) Uiso 1 1 d D
C5 C 0.2988(3) 0.7551(6) 0.26511(14) 0.0148(8) Uani 1 1 d D
H5 H 0.327(3) 0.697(6) 0.2938(11) 0.023(13) Uiso 1 1 d D
C6 C 0.3474(2) 0.7835(6) 0.22720(14) 0.0145(8) Uani 1 1 d D
H6 H 0.4071(15) 0.766(7) 0.2352(15) 0.015(11) Uiso 1 1 d D
C7 C 0.3165(3) 0.8440(6) 0.17886(14) 0.0149(8) Uani 1 1 d D
H7 H 0.360(2) 0.853(7) 0.1596(15) 0.023(13) Uiso 1 1 d D
C8 C 0.3197(3) 0.1751(6) 0.06596(15) 0.0168(9) Uani 1 1 d .
H8A H 0.3161 0.0683 0.0876 0.025 Uiso 1 1 calc R
H8B H 0.3741 0.1703 0.0539 0.025 Uiso 1 1 calc R
H8C H 0.2725 0.1689 0.0386 0.025 Uiso 1 1 calc R
C9 C 0.3235(3) 0.5963(6) 0.05636(15) 0.0196(9) Uani 1 1 d .
H9A H 0.2752 0.5929 0.0296 0.029 Uiso 1 1 calc R
H9B H 0.3769 0.5814 0.0435 0.029 Uiso 1 1 calc R
H9C H 0.3240 0.7170 0.0733 0.029 Uiso 1 1 calc R
C10 C 0.4125(2) 0.3984(6) 0.14686(15) 0.0188(9) Uani 1 1 d .
H10A H 0.4105 0.5031 0.1694 0.028 Uiso 1 1 calc R
H10B H 0.4627 0.4120 0.1310 0.028 Uiso 1 1 calc R
H10C H 0.4161 0.2793 0.1647 0.028 Uiso 1 1 calc R
C11 C 0.0982(3) 0.1809(6) 0.05865(15) 0.0174(9) Uani 1 1 d .
H11A H 0.1344 0.1777 0.0335 0.026 Uiso 1 1 calc R
H11B H 0.0381 0.1771 0.0435 0.026 Uiso 1 1 calc R
H11C H 0.1111 0.0719 0.0800 0.026 Uiso 1 1 calc R
C12 C 0.0905(3) 0.6034(6) 0.05173(15) 0.0187(9) Uani 1 1 d .
H12A H 0.1025 0.7227 0.0690 0.028 Uiso 1 1 calc R
H12B H 0.0296 0.5967 0.0382 0.028 Uiso 1 1 calc R
H12C H 0.1241 0.5957 0.0255 0.028 Uiso 1 1 calc R
C13 C 0.0396(2) 0.3973(6) 0.13740(15) 0.0178(9) Uani 1 1 d .
H13A H 0.0458 0.2798 0.1559 0.027 Uiso 1 1 calc R
H13B H -0.0182 0.4052 0.1188 0.027 Uiso 1 1 calc R
H13C H 0.0497 0.5044 0.1596 0.027 Uiso 1 1 calc R

loop_
_atom_site_aniso_label
_atom_site_aniso_U_11
_atom_site_aniso_U_22
_atom_site_aniso_U_33
_atom_site_aniso_U_23
_atom_site_aniso_U_13
_atom_site_aniso_U_12
Zr 0.01024(19) 0.00825(19) 0.01112(19) -0.00063(14) 0.00165(13) -0.00012(15)
Si1 0.0098(5) 0.0103(5) 0.0134(5) -0.0001(4) 0.0037(4) 0.0007(4)
Si2 0.0091(5) 0.0097(5) 0.0126(5) -0.0001(4) 0.0005(4) -0.0006(4)
N 0.0094(15) 0.0145(16) 0.0114(15) -0.0021(13) 0.0019(12) 0.0003(14)
C1 0.0159(19) 0.0099(19) 0.0115(18) 0.0009(15) 0.0024(15) -0.0005(15)
C2 0.0093(18) 0.014(2) 0.018(2) 0.0009(16) -0.0013(15) 0.0024(16)
C3 0.0133(19) 0.0114(19) 0.020(2) -0.0055(16) 0.0070(16) -0.0003(16)
C4 0.023(2) 0.0086(19) 0.0140(19) -0.0012(15) 0.0071(16) -0.0031(16)
C5 0.019(2) 0.0099(19) 0.0138(19) -0.0009(16) -0.0025(16) 0.0013(16)
C6 0.0116(19) 0.0112(19) 0.019(2) -0.0027(16) -0.0011(16) -0.0017(16)
C7 0.0135(19) 0.015(2) 0.017(2) -0.0001(16) 0.0063(16) -0.0022(16)
C8 0.018(2) 0.016(2) 0.018(2) -0.0008(17) 0.0081(16) 0.0012(17)
C9 0.022(2) 0.018(2) 0.022(2) 0.0001(18) 0.0107(17) 0.0017(18)
C10 0.0103(19) 0.022(2) 0.024(2) -0.0030(18) 0.0046(16) 0.0008(17)
C11 0.017(2) 0.015(2) 0.019(2) -0.0032(17) -0.0016(16) -0.0007(17)
C12 0.018(2) 0.016(2) 0.019(2) 0.0015(17) -0.0037(16) -0.0017(17)
C13 0.0118(19) 0.020(2) 0.022(2) -0.0010(17) 0.0045(16) -0.0028(16)

loop_
_atom_type_symbol
_atom_type_description
_atom_type_scat_dispersion_real
_atom_type_scat_dispersion_imag
_atom_type_scat_source
C C 0.0033 0.0016 'International Tables Vol C Tables 4.2.6.8 and 6.1.1.4'
H H 0.0000 0.0000 'International Tables Vol C Tables 4.2.6.8 and 6.1.1.4'
N N 0.0061 0.0033 'International Tables Vol C Tables 4.2.6.8 and 6.1.1.4'
Zr Zr -2.9673 0.5597 'International Tables Vol C Tables 4.2.6.8 and 6.1.1.4'
Si Si 0.0817 0.0704 'International Tables Vol C Tables 4.2.6.8 and 6.1.1.4'

loop_
_geom_angle_atom_site_label_1
_geom_angle_atom_site_label_2
_geom_angle_atom_site_label_3
_geom_angle
_geom_angle_site_symmetry_1
_geom_angle_site_symmetry_3
N Zr C3 128.08(13) . .
N Zr C6 129.49(13) . .
C3 Zr C6 86.01(14) . .
N Zr C7 103.79(13) . .
C3 Zr C7 85.24(14) . .
C6 Zr C7 35.13(14) . .
N Zr C2 102.89(13) . .
C3 Zr C2 35.21(14) . .
C6 Zr C2 85.16(14) . .
C7 Zr C2 65.08(14) . .
N Zr C1 93.96(13) . .
C3 Zr C1 65.22(14) . .
C6 Zr C1 65.13(13) . .
C7 Zr C1 34.43(13) . .
C2 Zr C1 34.43(13) . .
N Zr C4 161.52(13) . .
C3 Zr C4 34.46(14) . .
C6 Zr C4 65.14(14) . .
C7 Zr C4 83.36(13) . .
C2 Zr C4 64.27(14) . .
C1 Zr C4 82.33(13) . .
N Zr C5 163.15(13) . .
C3 Zr C5 65.01(14) . .
C6 Zr C5 34.48(14) . .
C7 Zr C5 64.18(14) . .
C2 Zr C5 83.20(14) . .
C1 Zr C5 82.18(13) . .
C4 Zr C5 34.37(13) . .
N Zr C4 88.21(12) . 4_545
C3 Zr C4 124.94(13) . 4_545
C6 Zr C4 101.33(13) . 4_545
C7 Zr C4 129.63(14) . 4_545
C2 Zr C4 159.34(13) . 4_545
C1 Zr C4 163.82(13) . 4_545
C4 Zr C4 100.41(6) . 4_545
C5 Zr C4 91.12(13) . 4_545
N Zr C5 87.67(12) . 4_545
C3 Zr C5 101.65(13) . 4_545
C6 Zr C5 124.79(13) . 4_545
C7 Zr C5 159.00(13) . 4_545
C2 Zr C5 130.09(13) . 4_545
C1 Zr C5 164.29(13) . 4_545
C4 Zr C5 91.18(13) . 4_545
C5 Zr C5 100.50(6) . 4_545
C4 Zr C5 31.69(12) 4_545 4_545
N Si1 C8 115.15(18) . .
N Si1 C9 112.24(18) . .
C8 Si1 C9 106.77(18) . .
N Si1 C10 110.75(17) . .
C8 Si1 C10 103.75(19) . .
C9 Si1 C10 107.6(2) . .
N Si2 C11 114.94(18) . .
N Si2 C12 111.93(18) . .
C11 Si2 C12 106.78(19) . .
N Si2 C13 110.73(17) . .
C11 Si2 C13 104.33(19) . .
C12 Si2 C13 107.60(19) . .
Si1 N Si2 123.02(18) . .
Si1 N Zr 116.45(16) . .
Si2 N Zr 117.33(16) . .
C7 C1 C2 129.4(4) . .
C7 C1 Zr 71.8(2) . .
C2 C1 Zr 71.9(2) . .
C1 C2 C3 128.6(4) . .
C1 C2 Zr 73.7(2) . .
C3 C2 Zr 71.8(2) . .
C4 C3 C2 127.7(4) . .
C4 C3 Zr 76.1(2) . .
C2 C3 Zr 73.0(2) . .
C3 C4 C5 128.3(4) . .
C3 C4 Zr 69.5(2) . .
C5 C4 Zr 72.9(2) . .
C3 C4 Zr 112.7(3) . 4
C5 C4 Zr 74.3(2) . 4
Zr C4 Zr 136.76(17) . 4
C6 C5 C4 128.7(4) . .
C6 C5 Zr 69.7(2) . .
C4 C5 Zr 72.7(2) . .
C6 C5 Zr 113.1(3) . 4
C4 C5 Zr 74.0(2) . 4
Zr C5 Zr 136.44(16) . 4
C5 C6 C7 127.2(4) . .
C5 C6 Zr 75.8(2) . .
C7 C6 Zr 72.6(2) . .
C1 C7 C6 129.0(4) . .
C1 C7 Zr 73.8(2) . .
C6 C7 Zr 72.3(2) . .

loop_
_geom_bond_atom_site_label_1
_geom_bond_atom_site_label_2
_geom_bond_distance
_geom_bond_site_symmetry_2
Zr N 2.133(3) .
Zr C3 2.356(4) .
Zr C6 2.364(4) .
Zr C7 2.369(4) .
Zr C2 2.371(4) .
Zr C1 2.394(4) .
Zr C4 2.442(4) .
Zr C5 2.444(4) .
Zr C4 2.642(4) 4_545
Zr C5 2.645(4) 4_545
Si1 N 1.737(3) .
Si1 C8 1.870(4) .
Si1 C9 1.878(4) .
Si1 C10 1.885(4) .
Si2 N 1.737(3) .
Si2 C11 1.873(4) .
Si2 C12 1.879(4) .
Si2 C13 1.880(4) .
C1 C7 1.410(6) .
C1 C2 1.410(6) .
C2 C3 1.430(6) .
C3 C4 1.423(6) .
C4 C5 1.443(6) .
C4 Zr 2.642(4) 4
C5 C6 1.427(6) .
C5 Zr 2.645(4) 4
C6 C7 1.428(6) .

loop_
_geom_torsion_atom_site_label_1
_geom_torsion_atom_site_label_2
_geom_torsion_atom_site_label_3
_geom_torsion_atom_site_label_4
_geom_torsion
_geom_torsion_site_symmetry_1
_geom_torsion_site_symmetry_4
C8 Si1 N Si2 -54.8(3) . .
C9 Si1 N Si2 67.6(3) . .
C10 Si1 N Si2 -172.1(2) . .
C8 Si1 N Zr 146.00(19) . .
C9 Si1 N Zr -91.6(2) . .
C10 Si1 N Zr 28.7(2) . .
C11 Si2 N Si1 52.8(3) . .
C12 Si2 N Si1 -69.2(3) . .
C13 Si2 N Si1 170.7(2) . .
C11 Si2 N Zr -148.12(19) . .
C12 Si2 N Zr 89.8(2) . .
C13 Si2 N Zr -30.2(2) . .
C3 Zr N Si1 141.44(18) . .
C6 Zr N Si1 19.4(3) . .
C7 Zr N Si1 46.6(2) . .
C2 Zr N Si1 113.75(19) . .
C1 Zr N Si1 80.1(2) . .
C4 Zr N Si1 157.7(3) . .
C5 Zr N Si1 4.1(6) . .
C4 Zr N Si1 -83.86(19) 4_545 .
C5 Zr N Si1 -115.56(19) 4_545 .
C3 Zr N Si2 -19.0(3) . .
C6 Zr N Si2 -141.04(18) . .
C7 Zr N Si2 -113.78(19) . .
C2 Zr N Si2 -46.7(2) . .
C1 Zr N Si2 -80.3(2) . .
C4 Zr N Si2 -2.7(5) . .
C5 Zr N Si2 -156.3(4) . .
C4 Zr N Si2 115.7(2) 4_545 .
C5 Zr N Si2 84.02(19) 4_545 .
N Zr C1 C7 -108.8(2) . .
C3 Zr C1 C7 120.8(3) . .
C6 Zr C1 C7 23.3(2) . .
C2 Zr C1 C7 144.1(4) . .
C4 Zr C1 C7 89.4(2) . .
C5 Zr C1 C7 54.8(2) . .
C4 Zr C1 C7 -11.5(6) 4_545 .
C5 Zr C1 C7 155.8(4) 4_545 .
N Zr C1 C2 107.1(2) . .
C3 Zr C1 C2 -23.3(2) . .
C6 Zr C1 C2 -120.8(3) . .
C7 Zr C1 C2 -144.1(4) . .
C4 Zr C1 C2 -54.7(2) . .
C5 Zr C1 C2 -89.4(2) . .
C4 Zr C1 C2 -155.6(4) 4_545 .
C5 Zr C1 C2 11.6(6) 4_545 .
C7 C1 C2 C3 3.3(7) . .
Zr C1 C2 C3 49.4(4) . .
C7 C1 C2 Zr -46.1(4) . .
N Zr C2 C1 -78.0(2) . .
C3 Zr C2 C1 141.4(4) . .
C6 Zr C2 C1 51.5(2) . .
C7 Zr C2 C1 21.4(2) . .
C4 Zr C2 C1 116.2(3) . .
C5 Zr C2 C1 86.1(2) . .
C4 Zr C2 C1 161.0(3) 4_545 .
C5 Zr C2 C1 -175.9(2) 4_545 .
N Zr C2 C3 140.6(2) . .
C6 Zr C2 C3 -89.9(2) . .
C7 Zr C2 C3 -120.0(3) . .
C1 Zr C2 C3 -141.4(4) . .
C4 Zr C2 C3 -25.2(2) . .
C5 Zr C2 C3 -55.3(2) . .
C4 Zr C2 C3 19.6(5) 4_545 .
C5 Zr C2 C3 42.7(3) 4_545 .
C1 C2 C3 C4 6.3(7) . .
Zr C2 C3 C4 56.4(4) . .
C1 C2 C3 Zr -50.0(4) . .
N Zr C3 C4 171.0(2) . .
C6 Zr C3 C4 -50.0(2) . .
C7 Zr C3 C4 -85.2(2) . .
C2 Zr C3 C4 -137.2(4) . .
C1 Zr C3 C4 -114.4(3) . .
C5 Zr C3 C4 -21.5(2) . .
C4 Zr C3 C4 51.1(3) 4_545 .
C5 Zr C3 C4 74.7(2) 4_545 .
N Zr C3 C2 -51.8(3) . .
C6 Zr C3 C2 87.3(2) . .
C7 Zr C3 C2 52.0(2) . .
C1 Zr C3 C2 22.9(2) . .
C4 Zr C3 C2 137.2(4) . .
C5 Zr C3 C2 115.7(3) . .
C4 Zr C3 C2 -171.7(2) 4_545 .
C5 Zr C3 C2 -148.0(2) 4_545 .
C2 C3 C4 C5 -9.2(7) . .
Zr C3 C4 C5 45.9(4) . .
C2 C3 C4 Zr -55.1(4) . .
C2 C3 C4 Zr 78.2(5) . 4
Zr C3 C4 Zr 133.4(2) . 4
N Zr C4 C3 -22.9(5) . .
C6 Zr C4 C3 122.6(3) . .
C7 Zr C4 C3 91.3(2) . .
C2 Zr C4 C3 25.8(2) . .
C1 Zr C4 C3 56.6(2) . .
C5 Zr C4 C3 143.9(4) . .
C4 Zr C4 C3 -139.6(2) 4_545 .
C5 Zr C4 C3 -109.1(2) 4_545 .
N Zr C4 C5 -166.8(4) . .
C3 Zr C4 C5 -143.9(4) . .
C6 Zr C4 C5 -21.3(2) . .
C7 Zr C4 C5 -52.7(2) . .
C2 Zr C4 C5 -118.2(3) . .
C1 Zr C4 C5 -87.4(2) . .
C4 Zr C4 C5 76.5(3) 4_545 .
C5 Zr C4 C5 107.0(2) 4_545 .
N Zr C4 Zr -124.6(4) . 4
C3 Zr C4 Zr -101.7(3) . 4
C6 Zr C4 Zr 20.9(2) . 4
C7 Zr C4 Zr -10.5(2) . 4
C2 Zr C4 Zr -75.9(3) . 4
C1 Zr C4 Zr -45.1(2) . 4
C5 Zr C4 Zr 42.2(2) . 4
C4 Zr C4 Zr 118.7(3) 4_545 4
C5 Zr C4 Zr 149.2(3) 4_545 4
C3 C4 C5 C6 -0.4(7) . .
Zr C4 C5 C6 44.3(4) . .
Zr C4 C5 C6 -107.1(4) 4 .
C3 C4 C5 Zr -44.7(4) . .
Zr C4 C5 Zr -151.44(13) 4 .
C3 C4 C5 Zr 106.7(4) . 4
Zr C4 C5 Zr 151.44(13) . 4
N Zr C5 C6 21.1(6) . .
C3 Zr C5 C6 -122.9(3) . .
C7 Zr C5 C6 -25.8(2) . .
C2 Zr C5 C6 -91.3(2) . .
C1 Zr C5 C6 -56.6(2) . .
C4 Zr C5 C6 -144.5(4) . .
C4 Zr C5 C6 108.6(2) 4_545 .
C5 Zr C5 C6 139.0(2) 4_545 .
N Zr C5 C4 165.5(4) . .
C3 Zr C5 C4 21.6(2) . .
C6 Zr C5 C4 144.5(4) . .
C7 Zr C5 C4 118.7(3) . .
C2 Zr C5 C4 53.1(2) . .
C1 Zr C5 C4 87.8(2) . .
C4 Zr C5 C4 -107.0(2) 4_545 .
C5 Zr C5 C4 -76.5(3) 4_545 .
N Zr C5 Zr 123.7(4) . 4
C3 Zr C5 Zr -20.3(2) . 4
C6 Zr C5 Zr 102.6(3) . 4
C7 Zr C5 Zr 76.8(3) . 4
C2 Zr C5 Zr 11.3(2) . 4
C1 Zr C5 Zr 46.0(2) . 4
C4 Zr C5 Zr -41.8(2) . 4
C4 Zr C5 Zr -148.8(2) 4_545 4
C5 Zr C5 Zr -118.3(3) 4_545 4
C4 C5 C6 C7 9.3(7) . .
Zr C5 C6 C7 54.6(4) . .
Zr C5 C6 C7 -78.4(5) 4 .
C4 C5 C6 Zr -45.3(4) . .
Zr C5 C6 Zr -133.01(19) 4 .
N Zr C6 C5 -172.2(2) . .
C3 Zr C6 C5 49.7(2) . .
C7 Zr C6 C5 137.1(4) . .
C2 Zr C6 C5 85.0(2) . .
C1 Zr C6 C5 114.2(3) . .
C4 Zr C6 C5 21.2(2) . .
C4 Zr C6 C5 -75.1(2) 4_545 .
C5 Zr C6 C5 -51.7(3) 4_545 .
N Zr C6 C7 50.6(3) . .
C3 Zr C6 C7 -87.4(2) . .
C2 Zr C6 C7 -52.1(2) . .
C1 Zr C6 C7 -22.9(2) . .
C4 Zr C6 C7 -115.9(3) . .
C5 Zr C6 C7 -137.1(4) . .
C4 Zr C6 C7 147.7(2) 4_545 .
C5 Zr C6 C7 171.2(2) 4_545 .
C2 C1 C7 C6 -3.8(7) . .
Zr C1 C7 C6 -49.9(4) . .
C2 C1 C7 Zr 46.1(4) . .
C5 C6 C7 C1 -5.4(7) . .
Zr C6 C7 C1 50.5(4) . .
C5 C6 C7 Zr -55.9(4) . .
N Zr C7 C1 76.6(2) . .
C3 Zr C7 C1 -51.5(2) . .
C6 Zr C7 C1 -141.3(4) . .
C2 Zr C7 C1 -21.4(2) . .
C4 Zr C7 C1 -86.1(2) . .
C5 Zr C7 C1 -116.0(3) . .
C4 Zr C7 C1 175.9(2) 4_545 .
C5 Zr C7 C1 -161.9(3) 4_545 .
N Zr C7 C6 -142.1(2) . .
C3 Zr C7 C6 89.8(2) . .
C2 Zr C7 C6 119.9(3) . .
C1 Zr C7 C6 141.3(4) . .
C4 Zr C7 C6 55.2(2) . .
C5 Zr C7 C6 25.3(2) . .
C4 Zr C7 C6 -42.8(3) 4_545 .
C5 Zr C7 C6 -20.6(5) 4_545 .
